data_4301118
loop_
_publ_author_name
'Th\'er\`ese Arliguie'
'Lotfi Belkhiri'
'Salah-Eddine Bouaoud'
'Pierre Thu\'ery'
'Claude Villiers'
'Abdou Boucekkine'
'Michel Ephritikhine'

_publ_section_title
;
Lanthanide(III) and Actinide(III) Complexes [M(BH4)2(THF)5][BPh4] and
[M(BH4)2(18-crown-6)][BPh4] (M = Nd, Ce, U): Synthesis, Crystal Structure,
and Density Functional Theory Investigation of the Covalent Contribution to
Metal-Borohydride Bonding
;
_journal_name_full 'Inorganic Chemistry'
_journal_page_first 221
_journal_page_last 230
_journal_paper_doi 10.1021/ic801685v
_journal_volume 48
_journal_year 2009
_chemical_formula_sum 'C40 H60 B3 O7 U'
_chemical_formula_weight 923.34
_space_group_IT_number 2
_symmetry_cell_setting triclinic
_symmetry_space_group_name_Hall '-P 1'
_symmetry_space_group_name_H-M 'P -1'
_atom_sites_solution_hydrogens geom
_atom_sites_solution_primary heavy
_atom_sites_solution_secondary difmap
_audit_creation_method SHELXL-97
_cell_angle_alpha 83.944(4)
_cell_angle_beta 78.912(3)
_cell_angle_gamma 67.302(4)
_cell_formula_units_Z 2
_cell_length_a 12.7029(11)
_cell_length_b 13.9070(9)
_cell_length_c 14.0718(11)
_cell_measurement_reflns_used 17318
_cell_measurement_temperature 100(2)
_cell_measurement_theta_max 25.68
_cell_measurement_theta_min 2.95
_cell_volume 2249.2(3)
_computing_cell_refinement 'HKL2000 (Otwinowski & Minor, 1997)'
_computing_data_collection 'COLLECT (Nonius, 1998)'
_computing_data_reduction 'HKL2000 (Otwinowski & Minor, 1997)'
_computing_molecular_graphics 'SHELXTL (Sheldrick, 1999)'
_computing_publication_material 'SHELXTL (Sheldrick, 1999); PLATON (Spek, 2003)'
_computing_structure_refinement 'SHELXL-97 (Sheldrick, 1997)'
_computing_structure_solution 'SHELXS-97 (Sheldrick, 1997)'
_diffrn_ambient_temperature 100(2)
_diffrn_detector_area_resol_mean 18
_diffrn_measured_fraction_theta_full 0.921
_diffrn_measured_fraction_theta_max 0.921
_diffrn_measurement_device_type 'Nonius Kappa-CCD'
_diffrn_measurement_method '\f scans'
_diffrn_radiation_monochromator graphite
_diffrn_radiation_source 'fine-focus sealed tube'
_diffrn_radiation_type MoK\a
_diffrn_radiation_wavelength 0.71073
_diffrn_reflns_av_R_equivalents 0.0833
_diffrn_reflns_av_sigmaI/netI 0.1145
_diffrn_reflns_limit_h_max 15
_diffrn_reflns_limit_h_min -15
_diffrn_reflns_limit_k_max 16
_diffrn_reflns_limit_k_min -15
_diffrn_reflns_limit_l_max 15
_diffrn_reflns_limit_l_min -17
_diffrn_reflns_number 17318
_diffrn_reflns_theta_full 25.68
_diffrn_reflns_theta_max 25.68
_diffrn_reflns_theta_min 2.95
_diffrn_standards_decay_% 0
_exptl_absorpt_coefficient_mu 3.650
_exptl_absorpt_correction_T_max 0.896
_exptl_absorpt_correction_T_min 0.532
_exptl_absorpt_correction_type refdelf
_exptl_absorpt_process_details 'program DELABS from PLATON (Spek, 2000)'
_exptl_crystal_colour 'translucent light yellow'
_exptl_crystal_density_diffrn 1.363
_exptl_crystal_density_method 'not measured'
_exptl_crystal_description platelet
_exptl_crystal_F_000 926
_exptl_crystal_size_max 0.20
_exptl_crystal_size_mid 0.10
_exptl_crystal_size_min 0.03
_refine_diff_density_max 2.006
_refine_diff_density_min -1.457
_refine_diff_density_rms 0.166
_refine_ls_extinction_method none
_refine_ls_goodness_of_fit_ref 1.012
_refine_ls_hydrogen_treatment constr
_refine_ls_matrix_type full
_refine_ls_number_parameters 505
_refine_ls_number_reflns 7855
_refine_ls_number_restraints 88
_refine_ls_restrained_S_all 1.010
_refine_ls_R_factor_all 0.0868
_refine_ls_R_factor_gt 0.0595
_refine_ls_shift/su_max 0.001
_refine_ls_shift/su_mean 0.000
_refine_ls_structure_factor_coef Fsqd
_refine_ls_weighting_details 'calc w=1/[\s^2^(Fo^2^)+(0.0771P)^2^+0.0635P] where P=(Fo^2^+2Fc^2^)/3'
_refine_ls_weighting_scheme calc
_refine_ls_wR_factor_gt 0.1388
_refine_ls_wR_factor_ref 0.1522
_reflns_number_gt 5985
_reflns_number_total 7858
_reflns_threshold_expression >2sigma(I)
_cod_data_source_file ic801685v_si_002_3.cif
_cod_data_source_block 4.THF
_cod_database_code 4301118

loop_
_symmetry_equiv_pos_as_xyz
'x, y, z'
'-x, -y, -z'

loop_
_atom_site_label
_atom_site_type_symbol
_atom_site_fract_x
_atom_site_fract_y
_atom_site_fract_z
_atom_site_U_iso_or_equiv
_atom_site_adp_type
_atom_site_occupancy
_atom_site_symmetry_multiplicity
_atom_site_calc_flag
_atom_site_refinement_flags
_atom_site_disorder_assembly
_atom_site_disorder_group
U U 0.73558(3) 0.70566(3) 0.61708(3) 0.02941(13) Uani 1 1 d . . .
B1 B 0.5145(11) 0.7935(9) 0.5979(10) 0.045(3) Uani 1 1 d . . .
H1 H 0.5505 0.8499 0.5721 0.055 Uiso 1 1 d R . .
H2 H 0.5498 0.7216 0.5524 0.055 Uiso 1 1 d R . .
H3 H 0.5228 0.7659 0.6771 0.055 Uiso 1 1 d R . .
H4 H 0.4115 0.8298 0.5962 0.055 Uiso 1 1 d R . .
B2 B 0.9564(11) 0.6244(9) 0.6490(9) 0.043(3) Uani 1 1 d . . .
H5 H 0.9561 0.6494 0.5763 0.051 Uiso 1 1 d R . .
H6 H 0.9117 0.6864 0.6996 0.051 Uiso 1 1 d R . .
H7 H 0.9159 0.5618 0.6670 0.051 Uiso 1 1 d R . .
H8 H 1.0519 0.5814 0.6631 0.051 Uiso 1 1 d R . .
O1 O 0.6794(6) 0.6618(5) 0.8045(5) 0.0432(17) Uani 1 1 d . . .
O2 O 0.6814(6) 0.8501(5) 0.7463(5) 0.0377(15) Uani 1 1 d . . .
O3 O 0.7820(5) 0.8756(5) 0.5624(4) 0.0333(14) Uani 1 1 d . . .
O4 O 0.7899(6) 0.7497(5) 0.4300(4) 0.0343(15) Uani 1 1 d . . .
O5 O 0.7690(5) 0.5696(5) 0.4865(4) 0.0311(14) Uani 1 1 d . . .
O6 O 0.7230(5) 0.5215(5) 0.6709(4) 0.0342(14) Uani 1 1 d . . .
C1 C 0.6120(12) 0.7467(9) 0.8675(8) 0.059(3) Uani 1 1 d . . .
H1A H 0.6088 0.7222 0.9348 0.071 Uiso 1 1 calc R . .
H1B H 0.5337 0.7791 0.8536 0.071 Uiso 1 1 calc R . .
C2 C 0.6731(12) 0.8248(9) 0.8478(8) 0.057(3) Uani 1 1 d . . .
H2A H 0.6288 0.8869 0.8848 0.068 Uiso 1 1 calc R . .
H2B H 0.7496 0.7938 0.8658 0.068 Uiso 1 1 calc R . .
C3 C 0.7209(8) 0.9348(7) 0.7245(7) 0.036(2) Uani 1 1 d . . .
H3A H 0.7994 0.9131 0.7369 0.043 Uiso 1 1 calc R . .
H3B H 0.6718 0.9931 0.7648 0.043 Uiso 1 1 calc R . .
C4 C 0.7167(10) 0.9661(8) 0.6206(7) 0.044(2) Uani 1 1 d . . .
H4A H 0.6370 0.9947 0.6098 0.053 Uiso 1 1 calc R . .
H4B H 0.7493 1.0193 0.6024 0.053 Uiso 1 1 calc R . .
C5 C 0.8019(10) 0.9073(8) 0.4636(7) 0.042(2) Uani 1 1 d . . .
H5A H 0.8510 0.9475 0.4551 0.050 Uiso 1 1 calc R . .
H5B H 0.7291 0.9508 0.4429 0.050 Uiso 1 1 calc R . .
C6 C 0.8593(10) 0.8120(8) 0.4045(8) 0.045(3) Uani 1 1 d . . .
H6A H 0.8645 0.8313 0.3360 0.054 Uiso 1 1 calc R . .
H6B H 0.9368 0.7734 0.4184 0.054 Uiso 1 1 calc R . .
C7 C 0.8152(9) 0.6750(7) 0.3574(7) 0.037(2) Uani 1 1 d . . .
H7A H 0.8968 0.6310 0.3481 0.044 Uiso 1 1 calc R . .
H7B H 0.7966 0.7105 0.2962 0.044 Uiso 1 1 calc R . .
C8 C 0.7452(9) 0.6113(7) 0.3907(6) 0.033(2) Uani 1 1 d . . .
H8A H 0.6636 0.6536 0.3934 0.040 Uiso 1 1 calc R . .
H8B H 0.7659 0.5551 0.3469 0.040 Uiso 1 1 calc R . .
C9 C 0.7434(9) 0.4791(7) 0.5115(7) 0.035(2) Uani 1 1 d . . .
H9A H 0.7830 0.4279 0.4618 0.042 Uiso 1 1 calc R . .
H9B H 0.6608 0.4961 0.5179 0.042 Uiso 1 1 calc R . .
C10 C 0.7836(8) 0.4372(7) 0.6054(6) 0.031(2) Uani 1 1 d . . .
H10A H 0.7645 0.3767 0.6282 0.037 Uiso 1 1 calc R . .
H10B H 0.8666 0.4176 0.5988 0.037 Uiso 1 1 calc R . .
C11 C 0.7303(10) 0.4871(8) 0.7712(7) 0.042(2) Uani 1 1 d . . .
H11A H 0.8078 0.4709 0.7839 0.050 Uiso 1 1 calc R . .
H11B H 0.7118 0.4251 0.7856 0.050 Uiso 1 1 calc R . .
C12 C 0.6456(10) 0.5739(8) 0.8317(8) 0.046(3) Uani 1 1 d . . .
H12A H 0.5679 0.5898 0.8196 0.056 Uiso 1 1 calc R . .
H12B H 0.6476 0.5554 0.9000 0.056 Uiso 1 1 calc R . .
B3 B 0.4558(9) 0.7369(8) 0.2053(7) 0.029(2) Uani 1 1 d . . .
C13 C 0.5542(8) 0.6227(7) 0.2201(7) 0.033(2) Uani 1 1 d . . .
C14 C 0.5335(9) 0.5387(7) 0.2756(7) 0.036(2) Uani 1 1 d . . .
H14 H 0.4591 0.5496 0.3083 0.043 Uiso 1 1 calc R . .
C15 C 0.6219(10) 0.4386(8) 0.2833(8) 0.046(3) Uani 1 1 d . . .
H15 H 0.6067 0.3867 0.3241 0.055 Uiso 1 1 calc R . .
C16 C 0.7316(10) 0.4191(8) 0.2292(8) 0.046(3) Uani 1 1 d . . .
H16 H 0.7898 0.3534 0.2319 0.055 Uiso 1 1 calc R . .
C17 C 0.7531(10) 0.4988(9) 0.1711(8) 0.054(3) Uani 1 1 d . . .
H17 H 0.8263 0.4863 0.1348 0.064 Uiso 1 1 calc R . .
C18 C 0.6669(8) 0.5966(7) 0.1665(7) 0.035(2) Uani 1 1 d . . .
H18 H 0.6840 0.6478 0.1261 0.042 Uiso 1 1 calc R . .
C19 C 0.5153(8) 0.8250(7) 0.1994(6) 0.0304(19) Uani 1 1 d . . .
C20 C 0.5393(8) 0.8535(7) 0.2826(7) 0.033(2) Uani 1 1 d . . .
H20 H 0.5197 0.8235 0.3422 0.039 Uiso 1 1 calc R . .
C21 C 0.5920(9) 0.9263(7) 0.2794(7) 0.038(2) Uani 1 1 d . . .
H21 H 0.6061 0.9437 0.3364 0.046 Uiso 1 1 calc R . .
C22 C 0.6237(11) 0.9726(9) 0.1912(8) 0.050(3) Uani 1 1 d . . .
H22 H 0.6578 1.0214 0.1887 0.060 Uiso 1 1 calc R . .
C23 C 0.6029(10) 0.9441(9) 0.1089(7) 0.047(3) Uani 1 1 d . . .
H23 H 0.6249 0.9728 0.0494 0.056 Uiso 1 1 calc R . .
C24 C 0.5483(9) 0.8715(8) 0.1121(7) 0.040(2) Uani 1 1 d . . .
H24 H 0.5343 0.8546 0.0548 0.047 Uiso 1 1 calc R . .
C25 C 0.4012(7) 0.7425(6) 0.1072(6) 0.0258(18) Uani 1 1 d . . .
C26 C 0.4158(8) 0.6513(7) 0.0598(7) 0.031(2) Uani 1 1 d . . .
H26 H 0.4615 0.5868 0.0839 0.037 Uiso 1 1 calc R . .
C27 C 0.3654(9) 0.6533(7) -0.0207(7) 0.035(2) Uani 1 1 d . . .
H27 H 0.3765 0.5916 -0.0486 0.042 Uiso 1 1 calc R . .
C28 C 0.2991(9) 0.7482(7) -0.0579(7) 0.036(2) Uani 1 1 d . . .
H28 H 0.2645 0.7511 -0.1113 0.043 Uiso 1 1 calc R . .
C29 C 0.2840(9) 0.8389(7) -0.0164(6) 0.035(2) Uani 1 1 d . . .
H29 H 0.2400 0.9031 -0.0421 0.042 Uiso 1 1 calc R . .
C30 C 0.3352(8) 0.8344(7) 0.0648(6) 0.034(2) Uani 1 1 d . . .
H30 H 0.3240 0.8968 0.0913 0.040 Uiso 1 1 calc R . .
C31 C 0.3449(8) 0.7648(7) 0.2986(6) 0.0288(19) Uani 1 1 d . . .
C32 C 0.2305(8) 0.8175(6) 0.2874(6) 0.0284(19) Uani 1 1 d . . .
H32 H 0.2136 0.8362 0.2251 0.034 Uiso 1 1 calc R . .
C33 C 0.1386(9) 0.8441(7) 0.3660(7) 0.036(2) Uani 1 1 d . . .
H33 H 0.0628 0.8777 0.3549 0.043 Uiso 1 1 calc R . .
C34 C 0.1613(9) 0.8199(8) 0.4603(7) 0.039(2) Uani 1 1 d . . .
H34 H 0.1013 0.8396 0.5127 0.047 Uiso 1 1 calc R . .
C35 C 0.2739(9) 0.7664(7) 0.4751(6) 0.032(2) Uani 1 1 d . . .
H35 H 0.2896 0.7476 0.5378 0.039 Uiso 1 1 calc R . .
C36 C 0.3653(9) 0.7401(7) 0.3958(6) 0.032(2) Uani 1 1 d . . .
H36 H 0.4409 0.7057 0.4072 0.039 Uiso 1 1 calc R . .
O7 O 0.8804(12) 0.9919(9) 0.2493(9) 0.045(3) Uani 0.50 1 d PDU . .
C37 C 0.8580(15) 1.0959(10) 0.2737(12) 0.034(4) Uani 0.50 1 d PDU . .
H37A H 0.8468 1.1013 0.3433 0.041 Uiso 0.50 1 calc PR . .
H37B H 0.7894 1.1447 0.2499 0.041 Uiso 0.50 1 calc PR . .
C38 C 0.963(2) 1.118(2) 0.2257(17) 0.082(8) Uani 0.50 1 d PDU . .
H38A H 1.0192 1.0998 0.2686 0.098 Uiso 0.50 1 calc PR . .
H38B H 0.9420 1.1908 0.2052 0.098 Uiso 0.50 1 calc PR . .
C39 C 1.0076(16) 1.0480(13) 0.1395(13) 0.041(5) Uani 0.50 1 d PDU . .
H39A H 0.9816 1.0875 0.0817 0.049 Uiso 0.50 1 calc PR . .
H39B H 1.0915 1.0188 0.1283 0.049 Uiso 0.50 1 calc PR . .
C40 C 0.9612(17) 0.9634(15) 0.1628(12) 0.053(6) Uani 0.50 1 d PDU . .
H40A H 0.9239 0.9577 0.1109 0.064 Uiso 0.50 1 calc PR . .
H40B H 1.0230 0.8970 0.1721 0.064 Uiso 0.50 1 calc PR . .
O8 O 1.0306(16) 0.6643(12) 0.0802(14) 0.072(4) Uani 0.50 1 d PDU . .
C41 C 0.929(2) 0.7158(17) 0.0366(19) 0.069(4) Uani 0.50 1 d PDU . .
H41A H 0.9352 0.7754 -0.0012 0.083 Uiso 0.50 1 d PR . .
H41B H 0.8622 0.7401 0.0865 0.083 Uiso 0.50 1 d PR . .
C42 C 0.912(2) 0.6457(14) -0.0277(18) 0.067(4) Uani 0.50 1 d PDU . .
H42A H 0.9390 0.6572 -0.0948 0.080 Uiso 0.50 1 d PR . .
H42B H 0.8319 0.6540 -0.0195 0.080 Uiso 0.50 1 d PR . .
C43 C 0.984(2) 0.5420(15) 0.0101(16) 0.058(4) Uani 0.50 1 d PDU . .
H43A H 1.0421 0.5037 -0.0413 0.069 Uiso 0.50 1 d PR . .
H43B H 0.9371 0.5026 0.0365 0.069 Uiso 0.50 1 d PR . .
C44 C 1.040(2) 0.5591(15) 0.0876(18) 0.069(4) Uani 0.50 1 d PDU . .
H44A H 1.0028 0.5444 0.1503 0.083 Uiso 0.50 1 d PR . .
H44B H 1.1202 0.5136 0.0797 0.083 Uiso 0.50 1 d PR . .

loop_
_atom_site_aniso_label
_atom_site_aniso_U_11
_atom_site_aniso_U_22
_atom_site_aniso_U_33
_atom_site_aniso_U_23
_atom_site_aniso_U_13
_atom_site_aniso_U_12
U 0.0272(2) 0.03099(19) 0.03085(19) -0.00368(13) -0.00348(12) -0.01180(13)
B1 0.034(7) 0.043(6) 0.062(8) -0.020(6) -0.007(6) -0.013(5)
B2 0.037(7) 0.044(6) 0.047(7) 0.001(6) -0.008(5) -0.016(5)
O1 0.050(5) 0.046(4) 0.038(4) -0.010(3) 0.002(3) -0.025(4)
O2 0.044(4) 0.037(3) 0.038(4) -0.006(3) -0.007(3) -0.022(3)
O3 0.034(4) 0.031(3) 0.034(3) -0.005(3) 0.005(3) -0.014(3)
O4 0.049(4) 0.032(3) 0.028(3) -0.003(3) -0.002(3) -0.024(3)
O5 0.028(4) 0.030(3) 0.033(3) -0.002(3) -0.005(3) -0.008(3)
O6 0.031(4) 0.039(3) 0.031(3) 0.000(3) 0.001(3) -0.014(3)
C1 0.081(9) 0.062(7) 0.041(6) -0.022(6) 0.016(6) -0.041(7)
C2 0.080(10) 0.059(7) 0.038(6) -0.014(6) 0.002(6) -0.036(7)
C3 0.030(5) 0.033(5) 0.041(5) -0.010(4) -0.005(4) -0.006(4)
C4 0.049(7) 0.037(5) 0.038(6) 0.000(5) -0.003(5) -0.010(5)
C5 0.050(7) 0.042(5) 0.044(6) 0.004(5) -0.011(5) -0.028(5)
C6 0.052(7) 0.048(6) 0.047(6) -0.002(5) -0.009(5) -0.031(5)
C7 0.047(6) 0.035(5) 0.025(5) 0.005(4) -0.009(4) -0.013(4)
C8 0.038(6) 0.032(5) 0.030(5) -0.001(4) -0.008(4) -0.014(4)
C9 0.049(6) 0.029(5) 0.033(5) -0.004(4) 0.000(4) -0.023(4)
C10 0.034(5) 0.025(4) 0.031(5) -0.003(4) -0.007(4) -0.008(4)
C11 0.060(7) 0.038(5) 0.029(5) 0.009(4) -0.012(5) -0.019(5)
C12 0.056(7) 0.042(6) 0.038(6) -0.002(5) 0.010(5) -0.023(5)
B3 0.033(6) 0.034(5) 0.017(5) 0.010(4) -0.002(4) -0.014(5)
C13 0.035(5) 0.039(5) 0.031(5) -0.001(4) -0.008(4) -0.018(4)
C14 0.048(6) 0.028(5) 0.036(5) 0.002(4) -0.015(4) -0.017(4)
C15 0.063(8) 0.039(5) 0.044(6) 0.004(5) -0.021(6) -0.025(5)
C16 0.042(7) 0.037(5) 0.055(7) -0.009(5) -0.022(5) -0.003(5)
C17 0.036(6) 0.064(7) 0.054(7) -0.027(6) -0.012(5) -0.004(5)
C18 0.032(5) 0.039(5) 0.036(5) -0.008(4) -0.008(4) -0.014(4)
C19 0.027(5) 0.030(4) 0.032(5) 0.000(4) -0.002(4) -0.010(4)
C20 0.031(5) 0.033(5) 0.030(5) 0.002(4) -0.009(4) -0.007(4)
C21 0.045(6) 0.034(5) 0.040(5) 0.002(4) -0.020(5) -0.015(4)
C22 0.072(8) 0.060(7) 0.039(6) 0.001(5) -0.009(5) -0.050(6)
C23 0.060(8) 0.064(7) 0.024(5) 0.012(5) -0.001(5) -0.039(6)
C24 0.052(7) 0.051(6) 0.025(5) 0.003(4) -0.007(4) -0.030(5)
C25 0.026(5) 0.028(4) 0.025(4) 0.000(4) -0.005(4) -0.012(4)
C26 0.025(5) 0.028(4) 0.037(5) 0.005(4) -0.004(4) -0.008(4)
C27 0.041(6) 0.036(5) 0.030(5) 0.001(4) -0.009(4) -0.015(4)
C28 0.037(6) 0.038(5) 0.030(5) -0.004(4) -0.005(4) -0.011(4)
C29 0.037(6) 0.037(5) 0.028(5) 0.009(4) -0.004(4) -0.015(4)
C30 0.038(6) 0.035(5) 0.027(5) -0.006(4) 0.001(4) -0.015(4)
C31 0.032(5) 0.029(4) 0.029(5) 0.001(4) -0.006(4) -0.015(4)
C32 0.033(5) 0.024(4) 0.027(4) -0.001(4) -0.003(4) -0.011(4)
C33 0.036(6) 0.029(5) 0.040(5) 0.000(4) -0.004(4) -0.011(4)
C34 0.041(6) 0.045(6) 0.035(5) -0.005(5) -0.002(4) -0.023(5)
C35 0.049(6) 0.033(5) 0.022(4) -0.001(4) -0.005(4) -0.023(5)
C36 0.036(6) 0.030(5) 0.030(5) 0.007(4) -0.009(4) -0.012(4)
O7 0.044(7) 0.045(6) 0.046(7) -0.014(6) -0.015(5) -0.010(5)
C37 0.029(8) 0.034(7) 0.022(7) 0.001(6) -0.004(6) 0.006(6)
C38 0.080(12) 0.073(11) 0.096(12) -0.015(9) -0.029(9) -0.022(8)
C39 0.031(8) 0.038(8) 0.032(7) 0.008(6) 0.006(6) 0.005(6)
C40 0.048(9) 0.054(9) 0.053(9) 0.005(7) -0.020(7) -0.011(7)
O8 0.083(7) 0.074(7) 0.072(7) 0.005(6) -0.034(6) -0.036(6)
C41 0.080(8) 0.070(7) 0.072(7) 0.014(7) -0.037(6) -0.037(6)
C42 0.071(7) 0.070(6) 0.065(6) 0.011(6) -0.026(6) -0.028(5)
C43 0.062(6) 0.066(6) 0.055(6) 0.004(5) -0.022(5) -0.031(5)
C44 0.073(7) 0.075(6) 0.065(6) 0.004(6) -0.025(6) -0.029(5)

loop_
_atom_type_symbol
_atom_type_description
_atom_type_scat_dispersion_real
_atom_type_scat_dispersion_imag
_atom_type_scat_source
C C 0.0033 0.0016 'International Tables Vol C Tables 4.2.6.8 and 6.1.1.4'
H H 0.0000 0.0000 'International Tables Vol C Tables 4.2.6.8 and 6.1.1.4'
B B 0.0013 0.0007 'International Tables Vol C Tables 4.2.6.8 and 6.1.1.4'
O O 0.0106 0.0060 'International Tables Vol C Tables 4.2.6.8 and 6.1.1.4'
U U -9.6767 9.6646 'International Tables Vol C Tables 4.2.6.8 and 6.1.1.4'

loop_
_geom_angle_atom_site_label_1
_geom_angle_atom_site_label_2
_geom_angle_atom_site_label_3
_geom_angle
_geom_angle_site_symmetry_1
_geom_angle_site_symmetry_3
_geom_angle_publ_flag
O5 U O6 59.46(19) . . ?
O5 U O2 174.6(2) . . ?
O6 U O2 120.72(19) . . ?
O5 U O3 119.33(19) . . ?
O6 U O3 171.43(19) . . ?
O2 U O3 61.40(19) . . ?
O5 U O4 59.91(18) . . ?
O6 U O4 119.33(18) . . ?
O2 U O4 119.83(19) . . ?
O3 U O4 59.86(18) . . ?
O5 U O1 119.98(19) . . ?
O6 U O1 60.58(19) . . ?
O2 U O1 60.2(2) . . ?
O3 U O1 120.30(18) . . ?
O4 U O1 179.6(2) . . ?
B1 U B2 175.7(4) . . ?
H1 U H2 41.5 . . ?
H1 U H3 42.8 . . ?
H2 U H3 42.3 . . ?
H6 U H5 40.2 . . ?
H6 U H7 41.0 . . ?
H5 U H7 41.4 . . ?
U B1 H1 74.2 . . ?
U B1 H2 75.7 . . ?
H1 B1 H2 114.2 . . ?
U B1 H3 69.9 . . ?
H1 B1 H3 114.2 . . ?
H2 B1 H3 107.8 . . ?
U B1 H4 174.7 . . ?
H1 B1 H4 109.8 . . ?
H2 B1 H4 104.9 . . ?
H3 B1 H4 105.1 . . ?
U B2 H5 71.4 . . ?
U B2 H6 74.6 . . ?
H5 B2 H6 114.0 . . ?
U B2 H7 70.5 . . ?
H5 B2 H7 110.6 . . ?
H6 B2 H7 108.6 . . ?
U B2 H8 174.7 . . ?
H5 B2 H8 109.9 . . ?
H6 B2 H8 108.9 . . ?
H7 B2 H8 104.4 . . ?
C1 O1 C12 110.8(7) . . ?
C1 O1 U 118.4(6) . . ?
C12 O1 U 119.1(5) . . ?
C2 O2 C3 109.6(7) . . ?
C2 O2 U 121.5(6) . . ?
C3 O2 U 120.3(5) . . ?
C5 O3 C4 109.9(7) . . ?
C5 O3 U 122.3(5) . . ?
C4 O3 U 116.3(5) . . ?
C6 O4 C7 111.2(7) . . ?
C6 O4 U 117.5(5) . . ?
C7 O4 U 121.5(5) . . ?
C9 O5 C8 112.0(6) . . ?
C9 O5 U 121.6(5) . . ?
C8 O5 U 116.7(5) . . ?
C10 O6 C11 112.2(7) . . ?
C10 O6 U 117.9(5) . . ?
C11 O6 U 117.4(5) . . ?
O1 C1 C2 106.1(9) . . ?
O1 C1 H1A 110.5 . . ?
C2 C1 H1A 110.5 . . ?
O1 C1 H1B 110.5 . . ?
C2 C1 H1B 110.5 . . ?
H1A C1 H1B 108.7 . . ?
O2 C2 C1 106.3(9) . . ?
O2 C2 H2A 110.5 . . ?
C1 C2 H2A 110.5 . . ?
O2 C2 H2B 110.5 . . ?
C1 C2 H2B 110.5 . . ?
H2A C2 H2B 108.7 . . ?
O2 C3 C4 108.1(8) . . ?
O2 C3 H3A 110.1 . . ?
C4 C3 H3A 110.1 . . ?
O2 C3 H3B 110.1 . . ?
C4 C3 H3B 110.1 . . ?
H3A C3 H3B 108.4 . . ?
O3 C4 C3 109.1(8) . . ?
O3 C4 H4A 109.9 . . ?
C3 C4 H4A 109.9 . . ?
O3 C4 H4B 109.9 . . ?
C3 C4 H4B 109.9 . . ?
H4A C4 H4B 108.3 . . ?
O3 C5 C6 108.5(8) . . ?
O3 C5 H5A 110.0 . . ?
C6 C5 H5A 110.0 . . ?
O3 C5 H5B 110.0 . . ?
C6 C5 H5B 110.0 . . ?
H5A C5 H5B 108.4 . . ?
O4 C6 C5 107.1(8) . . ?
O4 C6 H6A 110.3 . . ?
C5 C6 H6A 110.3 . . ?
O4 C6 H6B 110.3 . . ?
C5 C6 H6B 110.3 . . ?
H6A C6 H6B 108.5 . . ?
O4 C7 C8 108.0(8) . . ?
O4 C7 H7A 110.1 . . ?
C8 C7 H7A 110.1 . . ?
O4 C7 H7B 110.1 . . ?
C8 C7 H7B 110.1 . . ?
H7A C7 H7B 108.4 . . ?
O5 C8 C7 106.8(7) . . ?
O5 C8 H8A 110.4 . . ?
C7 C8 H8A 110.4 . . ?
O5 C8 H8B 110.4 . . ?
C7 C8 H8B 110.4 . . ?
H8A C8 H8B 108.6 . . ?
O5 C9 C10 106.9(7) . . ?
O5 C9 H9A 110.3 . . ?
C10 C9 H9A 110.3 . . ?
O5 C9 H9B 110.3 . . ?
C10 C9 H9B 110.3 . . ?
H9A C9 H9B 108.6 . . ?
O6 C10 C9 104.8(7) . . ?
O6 C10 H10A 110.8 . . ?
C9 C10 H10A 110.8 . . ?
O6 C10 H10B 110.8 . . ?
C9 C10 H10B 110.8 . . ?
H10A C10 H10B 108.9 . . ?
O6 C11 C12 107.0(8) . . ?
O6 C11 H11A 110.3 . . ?
C12 C11 H11A 110.3 . . ?
O6 C11 H11B 110.3 . . ?
C12 C11 H11B 110.3 . . ?
H11A C11 H11B 108.6 . . ?
O1 C12 C11 106.1(8) . . ?
O1 C12 H12A 110.5 . . ?
C11 C12 H12A 110.5 . . ?
O1 C12 H12B 110.5 . . ?
C11 C12 H12B 110.5 . . ?
H12A C12 H12B 108.7 . . ?
C13 B3 C25 110.7(7) . . ?
C13 B3 C19 108.2(8) . . ?
C25 B3 C19 111.3(7) . . ?
C13 B3 C31 111.6(7) . . ?
C25 B3 C31 106.7(7) . . ?
C19 B3 C31 108.2(7) . . ?
C18 C13 C14 114.6(9) . . ?
C18 C13 B3 120.2(8) . . ?
C14 C13 B3 124.7(8) . . ?
C13 C14 C15 122.6(10) . . ?
C13 C14 H14 118.7 . . ?
C15 C14 H14 118.7 . . ?
C16 C15 C14 119.3(10) . . ?
C16 C15 H15 120.3 . . ?
C14 C15 H15 120.3 . . ?
C17 C16 C15 119.3(10) . . ?
C17 C16 H16 120.4 . . ?
C15 C16 H16 120.4 . . ?
C18 C17 C16 120.6(11) . . ?
C18 C17 H17 119.7 . . ?
C16 C17 H17 119.7 . . ?
C17 C18 C13 123.4(10) . . ?
C17 C18 H18 118.3 . . ?
C13 C18 H18 118.3 . . ?
C24 C19 C20 116.3(8) . . ?
C24 C19 B3 122.6(8) . . ?
C20 C19 B3 121.0(8) . . ?
C19 C20 C21 122.1(9) . . ?
C19 C20 H20 118.9 . . ?
C21 C20 H20 118.9 . . ?
C22 C21 C20 120.7(8) . . ?
C22 C21 H21 119.7 . . ?
C20 C21 H21 119.7 . . ?
C23 C22 C21 117.9(9) . . ?
C23 C22 H22 121.0 . . ?
C21 C22 H22 121.0 . . ?
C22 C23 C24 121.5(9) . . ?
C22 C23 H23 119.3 . . ?
C24 C23 H23 119.3 . . ?
C19 C24 C23 121.4(8) . . ?
C19 C24 H24 119.3 . . ?
C23 C24 H24 119.3 . . ?
C30 C25 C26 114.0(8) . . ?
C30 C25 B3 123.5(7) . . ?
C26 C25 B3 122.5(8) . . ?
C27 C26 C25 123.8(8) . . ?
C27 C26 H26 118.1 . . ?
C25 C26 H26 118.1 . . ?
C28 C27 C26 118.7(9) . . ?
C28 C27 H27 120.7 . . ?
C26 C27 H27 120.7 . . ?
C27 C28 C29 120.1(9) . . ?
C27 C28 H28 119.9 . . ?
C29 C28 H28 119.9 . . ?
C28 C29 C30 119.9(9) . . ?
C28 C29 H29 120.0 . . ?
C30 C29 H29 120.0 . . ?
C25 C30 C29 123.5(8) . . ?
C25 C30 H30 118.2 . . ?
C29 C30 H30 118.2 . . ?
C32 C31 C36 115.8(8) . . ?
C32 C31 B3 123.4(8) . . ?
C36 C31 B3 120.7(8) . . ?
C31 C32 C33 123.1(9) . . ?
C31 C32 H32 118.5 . . ?
C33 C32 H32 118.5 . . ?
C34 C33 C32 119.8(9) . . ?
C34 C33 H33 120.1 . . ?
C32 C33 H33 120.1 . . ?
C35 C34 C33 119.2(9) . . ?
C35 C34 H34 120.4 . . ?
C33 C34 H34 120.4 . . ?
C34 C35 C36 120.4(9) . . ?
C34 C35 H35 119.8 . . ?
C36 C35 H35 119.8 . . ?
C35 C36 C31 121.7(9) . . ?
C35 C36 H36 119.2 . . ?
C31 C36 H36 119.2 . . ?
C40 O7 C37 111.2(14) . . ?
O7 C37 C38 105.6(14) . . ?
O7 C37 H37A 110.6 . . ?
C38 C37 H37A 110.6 . . ?
O7 C37 H37B 110.6 . . ?
C38 C37 H37B 110.6 . . ?
H37A C37 H37B 108.7 . . ?
C37 C38 C39 102.6(14) . . ?
C37 C38 H38A 111.2 . . ?
C39 C38 H38A 111.2 . . ?
C37 C38 H38B 111.2 . . ?
C39 C38 H38B 111.2 . . ?
H38A C38 H38B 109.2 . . ?
C40 C39 C38 107.0(15) . . ?
C40 C39 H39A 110.3 . . ?
C38 C39 H39A 110.3 . . ?
C40 C39 H39B 110.3 . . ?
C38 C39 H39B 110.3 . . ?
H39A C39 H39B 108.6 . . ?
O7 C40 C39 105.9(14) . . ?
O7 C40 H40A 110.6 . . ?
C39 C40 H40A 110.6 . . ?
O7 C40 H40B 110.6 . . ?
C39 C40 H40B 110.6 . . ?
H40A C40 H40B 108.7 . . ?
C44 O8 C41 102.5(16) . . ?
O8 C41 C42 112.1(17) . . ?
O8 C41 H41A 109.0 . . ?
C42 C41 H41A 108.7 . . ?
O8 C41 H41B 109.4 . . ?
C42 C41 H41B 109.6 . . ?
H41A C41 H41B 107.9 . . ?
C43 C42 C41 100.4(17) . . ?
C43 C42 H42A 111.7 . . ?
C41 C42 H42A 112.1 . . ?
C43 C42 H42B 111.7 . . ?
C41 C42 H42B 111.3 . . ?
H42A C42 H42B 109.4 . . ?
C42 C43 C44 108.2(16) . . ?
C42 C43 H43A 110.1 . . ?
C44 C43 H43A 110.2 . . ?
C42 C43 H43B 110.1 . . ?
C44 C43 H43B 109.7 . . ?
H43A C43 H43B 108.5 . . ?
O8 C44 C43 108.3(16) . . ?
O8 C44 H44A 110.0 . . ?
C43 C44 H44A 110.2 . . ?
O8 C44 H44B 109.9 . . ?
C43 C44 H44B 110.0 . . ?
H44A C44 H44B 108.3 . . ?

loop_
_geom_bond_atom_site_label_1
_geom_bond_atom_site_label_2
_geom_bond_distance
_geom_bond_site_symmetry_2
_geom_bond_publ_flag
U H6 2.6258 . ?
U O5 2.636(6) . ?
U O6 2.650(6) . ?
U B1 2.650(12) . ?
U O2 2.652(6) . ?
U O3 2.655(6) . ?
U O4 2.659(6) . ?
U O1 2.667(7) . ?
U B2 2.698(12) . ?
U H1 2.5720 . ?
U H2 2.6135 . ?
U H3 2.4995 . ?
U H5 2.5641 . ?
U H7 2.5560 . ?
B1 H1 1.0529 . ?
B1 H2 1.1357 . ?
B1 H3 1.1505 . ?
B1 H4 1.2118 . ?
B2 H5 1.0453 . ?
B2 H6 1.0819 . ?
B2 H7 1.1555 . ?
B2 H8 1.1737 . ?
O1 C1 1.437(12) . ?
O1 C12 1.438(11) . ?
O2 C2 1.429(13) . ?
O2 C3 1.433(11) . ?
O3 C5 1.418(12) . ?
O3 C4 1.447(11) . ?
O4 C6 1.435(11) . ?
O4 C7 1.438(11) . ?
O5 C9 1.411(10) . ?
O5 C8 1.450(11) . ?
O6 C10 1.440(10) . ?
O6 C11 1.450(11) . ?
C1 C2 1.537(15) . ?
C1 H1A 0.9700 . ?
C1 H1B 0.9700 . ?
C2 H2A 0.9700 . ?
C2 H2B 0.9700 . ?
C3 C4 1.485(14) . ?
C3 H3A 0.9700 . ?
C3 H3B 0.9700 . ?
C4 H4A 0.9700 . ?
C4 H4B 0.9700 . ?
C5 C6 1.495(14) . ?
C5 H5A 0.9700 . ?
C5 H5B 0.9700 . ?
C6 H6A 0.9700 . ?
C6 H6B 0.9700 . ?
C7 C8 1.467(13) . ?
C7 H7A 0.9700 . ?
C7 H7B 0.9700 . ?
C8 H8A 0.9700 . ?
C8 H8B 0.9700 . ?
C9 C10 1.488(13) . ?
C9 H9A 0.9700 . ?
C9 H9B 0.9700 . ?
C10 H10A 0.9700 . ?
C10 H10B 0.9700 . ?
C11 C12 1.483(14) . ?
C11 H11A 0.9700 . ?
C11 H11B 0.9700 . ?
C12 H12A 0.9700 . ?
C12 H12B 0.9700 . ?
B3 C13 1.621(14) . ?
B3 C25 1.642(12) . ?
B3 C19 1.658(13) . ?
B3 C31 1.684(13) . ?
C13 C18 1.411(13) . ?
C13 C14 1.417(13) . ?
C14 C15 1.421(14) . ?
C14 H14 0.9300 . ?
C15 C16 1.392(16) . ?
C15 H15 0.9300 . ?
C16 C17 1.389(17) . ?
C16 H16 0.9300 . ?
C17 C18 1.383(15) . ?
C17 H17 0.9300 . ?
C18 H18 0.9300 . ?
C19 C24 1.395(13) . ?
C19 C20 1.396(12) . ?
C20 C21 1.405(13) . ?
C20 H20 0.9300 . ?
C21 C22 1.399(14) . ?
C21 H21 0.9300 . ?
C22 C23 1.365(14) . ?
C22 H22 0.9300 . ?
C23 C24 1.422(13) . ?
C23 H23 0.9300 . ?
C24 H24 0.9300 . ?
C25 C30 1.378(13) . ?
C25 C26 1.428(12) . ?
C26 C27 1.398(13) . ?
C26 H26 0.9300 . ?
C27 C28 1.375(13) . ?
C27 H27 0.9300 . ?
C28 C29 1.377(13) . ?
C28 H28 0.9300 . ?
C29 C30 1.403(13) . ?
C29 H29 0.9300 . ?
C30 H30 0.9300 . ?
C31 C32 1.383(13) . ?
C31 C36 1.423(12) . ?
C32 C33 1.407(13) . ?
C32 H32 0.9300 . ?
C33 C34 1.391(14) . ?
C33 H33 0.9300 . ?
C34 C35 1.381(14) . ?
C34 H34 0.9300 . ?
C35 C36 1.410(13) . ?
C35 H35 0.9300 . ?
C36 H36 0.9300 . ?
O7 C40 1.414(10) . ?
O7 C37 1.429(9) . ?
C37 C38 1.496(10) . ?
C37 H37A 0.9700 . ?
C37 H37B 0.9700 . ?
C38 C39 1.515(10) . ?
C38 H38A 0.9700 . ?
C38 H38B 0.9700 . ?
C39 C40 1.489(10) . ?
C39 H39A 0.9700 . ?
C39 H39B 0.9700 . ?
C40 H40A 0.9700 . ?
C40 H40B 0.9700 . ?
O8 C44 1.415(10) . ?
O8 C41 1.436(10) . ?
C41 C42 1.497(10) . ?
C41 H41A 0.9598 . ?
C41 H41B 0.9600 . ?
C42 C43 1.487(10) . ?
C42 H42A 0.9599 . ?
C42 H42B 0.9599 . ?
C43 C44 1.495(10) . ?
C43 H43A 0.9600 . ?
C43 H43B 0.9600 . ?
C44 H44A 0.9601 . ?
C44 H44B 0.9600 . ?
